data_7112379
loop_
_publ_author_name
'Zhu, Kailong'
'Huang, Huicai'
'Wu, Wenbin'
'Wei, Yuan'
'Ye, Jinxing'

_publ_section_title
;
 Aminocatalyzed asymmetric Diels-Alder reaction of 2,4-dienals and
 rhodanine/hydantoin derivatives.
;
_journal_issue 21
_journal_name_full 'Chemical communications (Cambridge, England)'
_journal_page_first 2157
_journal_page_last 2159
_journal_paper_doi 10.1039/c3cc00023k
_journal_volume 49
_journal_year 2013
_chemical_absolute_configuration ad
_chemical_formula_sum 'C19 H20 Br N O2 S2'
_chemical_formula_weight 438.39
_chemical_name_systematic
;
?
;
_space_group_IT_number 4
_symmetry_cell_setting monoclinic
_symmetry_space_group_name_Hall 'P 2yb'
_symmetry_space_group_name_H-M 'P 1 21 1'
_atom_sites_solution_hydrogens geom
_atom_sites_solution_primary direct
_atom_sites_solution_secondary difmap
_audit_creation_method SHELXL-97
_cell_angle_alpha 90.00
_cell_angle_beta 106.318(2)
_cell_angle_gamma 90.00
_cell_formula_units_Z 2
_cell_length_a 9.9067(13)
_cell_length_b 9.1539(13)
_cell_length_c 10.9950(15)
_cell_measurement_reflns_used 2814
_cell_measurement_temperature 293(2)
_cell_measurement_theta_max 53.826
_cell_measurement_theta_min 4.895
_cell_volume 956.9(2)
_computing_cell_refinement 'Bruker SMART'
_computing_data_collection 'Bruker SMART'
_computing_data_reduction 'Bruker SHELXTL'
_computing_molecular_graphics 'Bruker SHELXTL'
_computing_publication_material 'Bruker SHELXTL'
_computing_structure_refinement 'SHELXL-97 (Sheldrick, 1997)'
_computing_structure_solution 'SHELXS-97 (Sheldrick, 1990)'
_diffrn_ambient_temperature 293(2)
_diffrn_measured_fraction_theta_full 1.000
_diffrn_measured_fraction_theta_max 1.000
_diffrn_measurement_device_type 'CCD area detector'
_diffrn_measurement_method 'phi and omega scans'
_diffrn_radiation_monochromator graphite
_diffrn_radiation_source 'fine-focus sealed tube'
_diffrn_radiation_type MoK\a
_diffrn_radiation_wavelength 0.71073
_diffrn_reflns_av_R_equivalents 0.0302
_diffrn_reflns_av_sigmaI/netI 0.0549
_diffrn_reflns_limit_h_max 11
_diffrn_reflns_limit_h_min -12
_diffrn_reflns_limit_k_max 7
_diffrn_reflns_limit_k_min -11
_diffrn_reflns_limit_l_max 13
_diffrn_reflns_limit_l_min -13
_diffrn_reflns_number 5756
_diffrn_reflns_theta_full 25.99
_diffrn_reflns_theta_max 25.99
_diffrn_reflns_theta_min 1.93
_exptl_absorpt_coefficient_mu 2.378
_exptl_absorpt_correction_T_max 1.00000
_exptl_absorpt_correction_T_min 0.43771
_exptl_absorpt_correction_type empirical
_exptl_absorpt_process_details sadabs
_exptl_crystal_colour colorless
_exptl_crystal_density_diffrn 1.521
_exptl_crystal_density_method 'not measured'
_exptl_crystal_description prismatic
_exptl_crystal_F_000 448
_exptl_crystal_size_max 0.312
_exptl_crystal_size_mid 0.211
_exptl_crystal_size_min 0.156
_refine_diff_density_max 0.426
_refine_diff_density_min -0.354
_refine_diff_density_rms 0.055
_refine_ls_abs_structure_details 'Flack H D (1983), Acta Cryst. A39, 876-881'
_refine_ls_abs_structure_Flack 0.005(8)
_refine_ls_extinction_coef 0.0079(15)
_refine_ls_extinction_expression Fc^*^=kFc[1+0.001xFc^2^\l^3^/sin(2\q)]^-1/4^
_refine_ls_extinction_method SHELXL
_refine_ls_goodness_of_fit_ref 1.065
_refine_ls_hydrogen_treatment constr
_refine_ls_matrix_type full
_refine_ls_number_parameters 229
_refine_ls_number_reflns 2911
_refine_ls_number_restraints 1
_refine_ls_restrained_S_all 1.065
_refine_ls_R_factor_all 0.0329
_refine_ls_R_factor_gt 0.0299
_refine_ls_shift/su_max 0.000
_refine_ls_shift/su_mean 0.000
_refine_ls_structure_factor_coef Fsqd
_refine_ls_weighting_details 'calc w=1/[\s^2^(Fo^2^)+(0.0171P)^2^+0.0705P] where P=(Fo^2^+2Fc^2^)/3'
_refine_ls_weighting_scheme calc
_refine_ls_wR_factor_gt 0.0733
_refine_ls_wR_factor_ref 0.0745
_reflns_number_gt 2679
_reflns_number_total 2911
_reflns_threshold_expression >2sigma(I)
_cod_data_source_file c3cc00023k.txt
_cod_data_source_block cd212236
_cod_depositor_comments
;
The following automatic conversions were performed:

'_symmetry_cell_setting' value 'Monoclinic' changed to 'monoclinic'
according to
/usr/data/users/saulius/automatic-downloads/retrospective/RSC/lib/dictionaries/cif_core.dic
dictionary named 'cif_core.dic' version 2.4.2 from 2011-04-26.

Automatic conversion script
Id: cif_fix_values 2281 2013-09-26 08:29:07Z andrius 
;
_cod_original_sg_symbol_H-M P2(1)
_cod_database_code 7112379

loop_
_symmetry_equiv_pos_as_xyz
'x, y, z'
'-x, y+1/2, -z'

loop_
_atom_site_label
_atom_site_type_symbol
_atom_site_fract_x
_atom_site_fract_y
_atom_site_fract_z
_atom_site_U_iso_or_equiv
_atom_site_adp_type
_atom_site_occupancy
_atom_site_symmetry_multiplicity
_atom_site_calc_flag
_atom_site_refinement_flags
Br1 Br 0.97043(4) 0.12260(6) -0.14119(3) 0.06384(16) Uani 1 1 d .
S1 S 0.71322(10) 0.65028(10) 0.29048(10) 0.0582(3) Uani 1 1 d .
S2 S 0.51551(7) 0.40706(7) 0.21253(7) 0.03495(17) Uani 1 1 d .
N1 N 0.7680(2) 0.3683(3) 0.3538(2) 0.0351(6) Uani 1 1 d .
O1 O 0.78036(19) 0.1232(3) 0.39241(17) 0.0400(4) Uani 1 1 d .
O2 O 0.6440(3) 0.2407(4) 0.6071(3) 0.0681(8) Uani 1 1 d .
C1 C 0.6796(3) 0.4767(3) 0.2926(3) 0.0362(7) Uani 1 1 d .
C2 C 0.7134(3) 0.2276(3) 0.3459(3) 0.0309(6) Uani 1 1 d .
C3 C 0.5581(3) 0.2223(3) 0.2725(3) 0.0309(6) Uani 1 1 d .
C4 C 0.5326(3) 0.1083(4) 0.1637(2) 0.0348(6) Uani 1 1 d .
H4 H 0.5417 0.0116 0.2034 0.042 Uiso 1 1 calc R
C5 C 0.3790(3) 0.1224(5) 0.0817(3) 0.0464(7) Uani 1 1 d .
H5A H 0.3690 0.2104 0.0308 0.056 Uiso 1 1 calc R
H5B H 0.3554 0.0396 0.0247 0.056 Uiso 1 1 calc R
C6 C 0.2804(3) 0.1285(6) 0.1609(3) 0.0555(8) Uani 1 1 d .
H6 H 0.1852 0.1149 0.1210 0.067 Uiso 1 1 calc R
C7 C 0.3183(3) 0.1516(5) 0.2831(3) 0.0531(9) Uani 1 1 d .
H7 H 0.2488 0.1471 0.3248 0.064 Uiso 1 1 calc R
C8 C 0.4653(3) 0.1849(4) 0.3611(3) 0.0393(7) Uani 1 1 d .
H8 H 0.4601 0.2736 0.4096 0.047 Uiso 1 1 calc R
C9 C 0.5218(3) 0.0639(4) 0.4575(3) 0.0458(8) Uani 1 1 d .
H9A H 0.4436 0.0185 0.4798 0.055 Uiso 1 1 calc R
H9B H 0.5661 -0.0101 0.4185 0.055 Uiso 1 1 calc R
C10 C 0.6262(4) 0.1172(6) 0.5761(3) 0.0535(8) Uani 1 1 d .
H10 H 0.6811 0.0476 0.6293 0.064 Uiso 1 1 calc R
C11 C 0.9176(3) 0.4001(4) 0.4266(3) 0.0484(8) Uani 1 1 d .
H11 H 0.9339 0.5043 0.4158 0.058 Uiso 1 1 calc R
C12 C 1.0194(4) 0.3167(6) 0.3738(5) 0.0711(13) Uani 1 1 d .
H12A H 1.0163 0.2150 0.3940 0.107 Uiso 1 1 calc R
H12B H 1.1128 0.3535 0.4102 0.107 Uiso 1 1 calc R
H12C H 0.9941 0.3286 0.2834 0.107 Uiso 1 1 calc R
C13 C 0.9379(4) 0.3743(5) 0.5673(4) 0.0633(11) Uani 1 1 d .
H13A H 0.9336 0.2714 0.5828 0.095 Uiso 1 1 calc R
H13B H 0.8651 0.4235 0.5932 0.095 Uiso 1 1 calc R
H13C H 1.0279 0.4115 0.6146 0.095 Uiso 1 1 calc R
C14 C 0.6386(3) 0.1146(4) 0.0875(2) 0.0359(6) Uani 1 1 d .
C15 C 0.6297(3) 0.2164(4) -0.0078(3) 0.0425(7) Uani 1 1 d .
H15 H 0.5568 0.2841 -0.0264 0.051 Uiso 1 1 calc R
C16 C 0.7282(4) 0.2183(4) -0.0757(3) 0.0472(8) Uani 1 1 d .
H16 H 0.7214 0.2869 -0.1395 0.057 Uiso 1 1 calc R
C17 C 0.8351(3) 0.1190(4) -0.0484(2) 0.0434(7) Uani 1 1 d .
C18 C 0.8448(4) 0.0150(4) 0.0434(3) 0.0503(9) Uani 1 1 d .
H18 H 0.9164 -0.0542 0.0599 0.060 Uiso 1 1 calc R
C19 C 0.7468(4) 0.0144(4) 0.1111(3) 0.0453(8) Uani 1 1 d .
H19 H 0.7539 -0.0552 0.1742 0.054 Uiso 1 1 calc R

loop_
_atom_site_aniso_label
_atom_site_aniso_U_11
_atom_site_aniso_U_22
_atom_site_aniso_U_33
_atom_site_aniso_U_23
_atom_site_aniso_U_13
_atom_site_aniso_U_12
Br1 0.0654(2) 0.0837(3) 0.0479(2) -0.0060(2) 0.02492(15) -0.0009(2)
S1 0.0672(5) 0.0265(5) 0.0720(6) 0.0095(4) 0.0051(4) -0.0059(4)
S2 0.0420(4) 0.0252(4) 0.0348(4) 0.0035(3) 0.0062(3) 0.0043(3)
N1 0.0354(11) 0.0291(14) 0.0385(13) 0.0042(11) 0.0069(10) -0.0027(12)
O1 0.0472(10) 0.0280(11) 0.0426(10) 0.0069(11) 0.0088(8) 0.0068(12)
O2 0.0812(19) 0.070(2) 0.0486(15) -0.0057(14) 0.0101(13) -0.0021(17)
C1 0.0465(16) 0.0308(17) 0.0318(15) 0.0011(13) 0.0120(12) -0.0027(14)
C2 0.0397(14) 0.0261(15) 0.0280(13) 0.0002(12) 0.0111(11) 0.0006(13)
C3 0.0386(14) 0.0230(14) 0.0299(14) 0.0039(11) 0.0077(11) 0.0016(12)
C4 0.0454(14) 0.0247(15) 0.0327(13) -0.0024(13) 0.0083(11) -0.0039(14)
C5 0.0515(15) 0.0387(18) 0.0426(15) -0.0075(18) 0.0026(12) -0.0042(19)
C6 0.0404(15) 0.059(2) 0.063(2) 0.006(2) 0.0060(13) -0.006(2)
C7 0.0378(15) 0.061(2) 0.063(2) 0.006(2) 0.0183(14) -0.0004(18)
C8 0.0442(16) 0.0349(18) 0.0420(17) 0.0013(13) 0.0173(14) -0.0014(13)
C9 0.0533(18) 0.0422(19) 0.0459(18) 0.0098(15) 0.0206(14) -0.0040(16)
C10 0.0586(18) 0.062(3) 0.0427(16) 0.017(2) 0.0187(14) -0.001(2)
C11 0.0373(15) 0.039(2) 0.064(2) 0.0096(18) 0.0057(14) -0.0045(16)
C12 0.048(2) 0.073(3) 0.100(3) 0.021(3) 0.033(2) 0.001(2)
C13 0.053(2) 0.069(3) 0.058(2) -0.001(2) -0.0017(16) -0.005(2)
C14 0.0503(14) 0.0259(14) 0.0304(12) -0.0034(14) 0.0096(11) -0.0028(16)
C15 0.0525(18) 0.0344(17) 0.0395(16) 0.0011(14) 0.0112(14) 0.0062(16)
C16 0.071(2) 0.0412(18) 0.0308(16) 0.0039(14) 0.0160(15) 0.0010(18)
C17 0.0546(16) 0.0438(18) 0.0333(13) -0.0105(17) 0.0146(12) -0.0032(19)
C18 0.058(2) 0.044(2) 0.0509(19) -0.0013(17) 0.0180(16) 0.0148(18)
C19 0.061(2) 0.0361(18) 0.0389(16) 0.0065(14) 0.0141(14) 0.0058(17)

loop_
_atom_type_symbol
_atom_type_description
_atom_type_scat_dispersion_real
_atom_type_scat_dispersion_imag
_atom_type_scat_source
C C 0.0033 0.0016 'International Tables Vol C Tables 4.2.6.8 and 6.1.1.4'
H H 0.0000 0.0000 'International Tables Vol C Tables 4.2.6.8 and 6.1.1.4'
N N 0.0061 0.0033 'International Tables Vol C Tables 4.2.6.8 and 6.1.1.4'
O O 0.0106 0.0060 'International Tables Vol C Tables 4.2.6.8 and 6.1.1.4'
S S 0.1246 0.1234 'International Tables Vol C Tables 4.2.6.8 and 6.1.1.4'
Br Br -0.2901 2.4595 'International Tables Vol C Tables 4.2.6.8 and 6.1.1.4'

loop_
_geom_angle_atom_site_label_1
_geom_angle_atom_site_label_2
_geom_angle_atom_site_label_3
_geom_angle
C1 S2 C3 93.94(14)
C1 N1 C2 117.2(2)
C1 N1 C11 121.4(3)
C2 N1 C11 121.4(3)
N1 C1 S1 127.7(2)
N1 C1 S2 111.2(2)
S1 C1 S2 121.18(19)
O1 C2 N1 123.8(3)
O1 C2 C3 123.9(3)
N1 C2 C3 112.3(2)
C2 C3 C8 111.2(2)
C2 C3 C4 110.5(2)
C8 C3 C4 109.7(2)
C2 C3 S2 105.0(2)
C8 C3 S2 108.3(2)
C4 C3 S2 111.96(19)
C14 C4 C5 113.4(2)
C14 C4 C3 114.3(2)
C5 C4 C3 108.3(2)
C14 C4 H4 106.8
C5 C4 H4 106.8
C3 C4 H4 106.8
C6 C5 C4 111.4(2)
C6 C5 H5A 109.3
C4 C5 H5A 109.3
C6 C5 H5B 109.3
C4 C5 H5B 109.3
H5A C5 H5B 108.0
C7 C6 C5 124.4(3)
C7 C6 H6 117.8
C5 C6 H6 117.8
C6 C7 C8 125.0(3)
C6 C7 H7 117.5
C8 C7 H7 117.5
C7 C8 C9 111.0(3)
C7 C8 C3 109.6(2)
C9 C8 C3 115.4(2)
C7 C8 H8 106.8
C9 C8 H8 106.8
C3 C8 H8 106.8
C10 C9 C8 113.3(3)
C10 C9 H9A 108.9
C8 C9 H9A 108.9
C10 C9 H9B 108.9
C8 C9 H9B 108.9
H9A C9 H9B 107.7
O2 C10 C9 125.0(4)
O2 C10 H10 117.5
C9 C10 H10 117.5
N1 C11 C12 111.3(3)
N1 C11 C13 109.9(3)
C12 C11 C13 113.7(3)
N1 C11 H11 107.2
C12 C11 H11 107.2
C13 C11 H11 107.2
C11 C12 H12A 109.5
C11 C12 H12B 109.5
H12A C12 H12B 109.5
C11 C12 H12C 109.5
H12A C12 H12C 109.5
H12B C12 H12C 109.5
C11 C13 H13A 109.5
C11 C13 H13B 109.5
H13A C13 H13B 109.5
C11 C13 H13C 109.5
H13A C13 H13C 109.5
H13B C13 H13C 109.5
C19 C14 C15 118.1(3)
C19 C14 C4 119.5(3)
C15 C14 C4 122.4(3)
C16 C15 C14 120.7(3)
C16 C15 H15 119.6
C14 C15 H15 119.6
C17 C16 C15 119.6(3)
C17 C16 H16 120.2
C15 C16 H16 120.2
C16 C17 C18 120.9(3)
C16 C17 Br1 119.5(3)
C18 C17 Br1 119.6(3)
C17 C18 C19 119.1(3)
C17 C18 H18 120.5
C19 C18 H18 120.5
C18 C19 C14 121.6(3)
C18 C19 H19 119.2
C14 C19 H19 119.2

loop_
_geom_bond_atom_site_label_1
_geom_bond_atom_site_label_2
_geom_bond_distance
Br1 C17 1.899(3)
S1 C1 1.625(3)
S2 C1 1.738(3)
S2 C3 1.821(3)
N1 C1 1.369(4)
N1 C2 1.390(4)
N1 C11 1.502(4)
O1 C2 1.194(4)
O2 C10 1.179(6)
C2 C3 1.524(4)
C3 C8 1.554(4)
C3 C4 1.554(4)
C4 C14 1.518(4)
C4 C5 1.541(4)
C4 H4 0.9800
C5 C6 1.480(4)
C5 H5A 0.9700
C5 H5B 0.9700
C6 C7 1.306(5)
C6 H6 0.9300
C7 C8 1.499(4)
C7 H7 0.9300
C8 C9 1.526(4)
C8 H8 0.9800
C9 C10 1.501(5)
C9 H9A 0.9700
C9 H9B 0.9700
C10 H10 0.9300
C11 C12 1.506(6)
C11 C13 1.521(5)
C11 H11 0.9800
C12 H12A 0.9600
C12 H12B 0.9600
C12 H12C 0.9600
C13 H13A 0.9600
C13 H13B 0.9600
C13 H13C 0.9600
C14 C19 1.379(5)
C14 C15 1.386(5)
C15 C16 1.385(5)
C15 H15 0.9300
C16 C17 1.364(5)
C16 H16 0.9300
C17 C18 1.371(5)
C18 C19 1.379(5)
C18 H18 0.9300
C19 H19 0.9300

loop_
_geom_torsion_atom_site_label_1
_geom_torsion_atom_site_label_2
_geom_torsion_atom_site_label_3
_geom_torsion_atom_site_label_4
_geom_torsion
C2 N1 C1 S1 177.5(2)
C11 N1 C1 S1 -2.4(4)
C2 N1 C1 S2 -2.1(3)
C11 N1 C1 S2 178.1(2)
C3 S2 C1 N1 4.6(2)
C3 S2 C1 S1 -174.9(2)
C1 N1 C2 O1 178.2(3)
C11 N1 C2 O1 -2.0(4)
C1 N1 C2 C3 -2.5(4)
C11 N1 C2 C3 177.4(3)
O1 C2 C3 C8 67.8(4)
N1 C2 C3 C8 -111.5(3)
O1 C2 C3 C4 -54.3(4)
N1 C2 C3 C4 126.4(3)
O1 C2 C3 S2 -175.2(2)
N1 C2 C3 S2 5.4(3)
C1 S2 C3 C2 -5.6(2)
C1 S2 C3 C8 113.3(2)
C1 S2 C3 C4 -125.5(2)
C2 C3 C4 C14 -44.9(3)
C8 C3 C4 C14 -167.9(2)
S2 C3 C4 C14 71.8(3)
C2 C3 C4 C5 -172.3(2)
C8 C3 C4 C5 64.7(3)
S2 C3 C4 C5 -55.6(3)
C14 C4 C5 C6 -175.1(4)
C3 C4 C5 C6 -47.1(4)
C4 C5 C6 C7 14.2(7)
C5 C6 C7 C8 4.1(8)
C6 C7 C8 C9 -115.9(5)
C6 C7 C8 C3 12.7(6)
C2 C3 C8 C7 -168.9(3)
C4 C3 C8 C7 -46.3(3)
S2 C3 C8 C7 76.2(3)
C2 C3 C8 C9 -42.7(4)
C4 C3 C8 C9 79.9(3)
S2 C3 C8 C9 -157.6(2)
C7 C8 C9 C10 -150.1(3)
C3 C8 C9 C10 84.4(3)
C8 C9 C10 O2 15.1(5)
C1 N1 C11 C12 -119.7(4)
C2 N1 C11 C12 60.5(4)
C1 N1 C11 C13 113.4(4)
C2 N1 C11 C13 -66.5(4)
C5 C4 C14 C19 -134.3(3)
C3 C4 C14 C19 100.9(3)
C5 C4 C14 C15 44.3(4)
C3 C4 C14 C15 -80.5(3)
C19 C14 C15 C16 -1.0(5)
C4 C14 C15 C16 -179.7(3)
C14 C15 C16 C17 0.0(5)
C15 C16 C17 C18 1.5(5)
C15 C16 C17 Br1 -179.7(3)
C16 C17 C18 C19 -1.9(5)
Br1 C17 C18 C19 179.3(3)
C17 C18 C19 C14 0.8(5)
C15 C14 C19 C18 0.6(5)
C4 C14 C19 C18 179.3(3)
